data_2209032
loop_
_publ_author_name
'Kolitsch, Uwe'

_publ_section_title
;
 Pentaaquahydroxoscandium(III) dibromide, [Sc(H~2~O)~5~(OH)]Br~2~
;
_journal_coeditor_code WM2011
_journal_issue 5
_journal_name_full 'Acta Crystallographica Section E'
_journal_page_first i122
_journal_page_last i123
_journal_paper_doi 10.1107/S1600536806013328
_journal_volume 62
_journal_year 2006
_chemical_formula_iupac '[Sc (H2 O)5 (O H)]2 Br4'
_chemical_formula_structural '[Sc (H2 O)5 (O H)]2 Br4'
_chemical_formula_sum 'Br4 H22 O12 Sc2'
_chemical_formula_weight 623.76
_chemical_name_common 'scandium hydrate hydroxide bromide'
_chemical_name_systematic
;
Pentaaquahydroxoscandium(III) dibromide
;
_space_group_IT_number 2
_symmetry_cell_setting triclinic
_symmetry_space_group_name_Hall '-P 1'
_symmetry_space_group_name_H-M 'P -1'
_atom_sites_solution_hydrogens difmap
_atom_sites_solution_primary direct
_atom_sites_solution_secondary difmap
_cell_angle_alpha 95.12(3)
_cell_angle_beta 114.56(3)
_cell_angle_gamma 101.33(3)
_cell_formula_units_Z 1
_cell_length_a 7.4120(10)
_cell_length_b 8.368(2)
_cell_length_c 8.627(2)
_cell_measurement_reflns_used 4082
_cell_measurement_temperature 293(2)
_cell_measurement_theta_max 35.00
_cell_measurement_theta_min 2.00
_cell_volume 468.3(2)
_computing_cell_refinement 'SCALEPACK (Otwinowski <i>et al.</i>,  2003)'
_computing_data_collection 'COLLECT (Nonius, 2004)'
_computing_data_reduction 'SCALEPACK and DENZO (Otwinowski <i>et al.</i>,  2003)'
_computing_molecular_graphics 'ATOMS (Dowty, 1999) and ORTEP-3 for Windows (Farrugia, 1997)'
_computing_publication_material SHELXL97
_computing_structure_refinement 'SHELXL97 (Sheldrick, 1997)'
_computing_structure_solution 'SHELXS97 (Sheldrick, 1997)'
_diffrn_ambient_temperature 293(2)
_diffrn_measured_fraction_theta_full 0.997
_diffrn_measured_fraction_theta_max 0.997
_diffrn_measurement_device_type 'Nonius KappaCCD area-detector'
_diffrn_measurement_method '\f and \w'
_diffrn_radiation_monochromator graphite
_diffrn_radiation_source 'fine-focus sealed tube'
_diffrn_radiation_type MoK\a
_diffrn_radiation_wavelength 0.71073
_diffrn_reflns_av_R_equivalents 0.0213
_diffrn_reflns_av_sigmaI/netI 0.0305
_diffrn_reflns_limit_h_max 11
_diffrn_reflns_limit_h_min -11
_diffrn_reflns_limit_k_max 13
_diffrn_reflns_limit_k_min -13
_diffrn_reflns_limit_l_max 13
_diffrn_reflns_limit_l_min -13
_diffrn_reflns_number 8112
_diffrn_reflns_theta_full 34.94
_diffrn_reflns_theta_max 34.94
_diffrn_reflns_theta_min 2.53
_diffrn_standards_number 0
_exptl_absorpt_coefficient_mu 9.294
_exptl_absorpt_correction_T_max 0.4567
_exptl_absorpt_correction_T_min 0.3010
_exptl_absorpt_correction_type multi-scan
_exptl_absorpt_process_details '(SCALEPACK; Otwinowski <i>et al.</i>,  2003)'
_exptl_crystal_colour colourless
_exptl_crystal_density_diffrn 2.212
_exptl_crystal_density_method 'not measured'
_exptl_crystal_description fragment
_exptl_crystal_F_000 300
_exptl_crystal_size_max 0.17
_exptl_crystal_size_mid 0.15
_exptl_crystal_size_min 0.10
_refine_diff_density_max 0.979
_refine_diff_density_min -0.870
_refine_ls_extinction_coef 0.0166(13)
_refine_ls_extinction_expression Fc^*^=kFc[1+0.001xFc^2^\l^3^/sin(2\q)]^-1/4^
_refine_ls_extinction_method 'SHELXL97 (Sheldrick, 1997)'
_refine_ls_goodness_of_fit_ref 1.035
_refine_ls_hydrogen_treatment refall
_refine_ls_matrix_type full
_refine_ls_number_parameters 127
_refine_ls_number_reflns 4082
_refine_ls_number_restraints 11
_refine_ls_restrained_S_all 1.036
_refine_ls_R_factor_all 0.0456
_refine_ls_R_factor_gt 0.0301
_refine_ls_shift/su_max 0.001
_refine_ls_shift/su_mean 0.000
_refine_ls_structure_factor_coef Fsqd
_refine_ls_weighting_details 'w = 1/[\s^2^(Fo^2^)+(0.034P)^2^+0.15P] where P=(Fo^2^+2Fc^2^)/3'
_refine_ls_weighting_scheme calc
_refine_ls_wR_factor_gt 0.0682
_refine_ls_wR_factor_ref 0.0734
_reflns_number_gt 3219
_reflns_number_total 4082
_reflns_threshold_expression I>2\s(I)
_cod_data_source_file wm2011.cif
_cod_data_source_block I
_cod_depositor_comments
;

2019-10-22
Z value and formula fixed to values more according to usual
chemical conventions.                 miguel
;
_cod_original_formula_sum 'Br2 H11 O6 Sc'
_cod_original_formula_weight 311.87
_cod_original_formula_iupac '[Sc (H2 O)5 (O H)] Br2'
_cod_original_formula_units_Z 2
_cod_database_code 2209032
_cod_database_fobs_code 2209032

loop_
_symmetry_equiv_pos_as_xyz
'x, y, z'
'-x, -y, -z'

loop_
_atom_site_type_symbol
_atom_site_label
_atom_site_fract_x
_atom_site_fract_y
_atom_site_fract_z
_atom_site_U_iso_or_equiv
_atom_site_adp_type
_atom_site_calc_flag
_atom_site_refinement_flags
_atom_site_occupancy
Sc Sc 0.87962(5) -0.15841(4) 0.32614(4) 0.02076(7) Uani d . 1
Br Br1 0.86413(3) 0.31138(2) 0.08405(3) 0.03305(7) Uani d . 1
Br Br2 0.46366(3) 0.24920(3) 0.30388(3) 0.03492(7) Uani d . 1
O O1 1.0337(2) -0.09827(16) 0.59158(16) 0.0285(3) Uani d D 1
O O2 1.0504(4) -0.0777(2) 0.1840(3) 0.0604(6) Uani d D 1
O O3 0.5988(3) -0.0878(2) 0.1780(3) 0.0517(5) Uani d D 1
O O4 0.6694(3) -0.3377(2) 0.3869(3) 0.0561(6) Uani d D 1
O O5 1.0651(3) -0.3407(3) 0.3758(2) 0.0576(6) Uani d D 1
O O6 0.7160(2) -0.34896(19) 0.08302(18) 0.0327(3) Uani d D 1
H H1 1.057(4) -0.168(3) 0.659(3) 0.052(8) Uiso d D 1
H H2 1.094(5) -0.140(4) 0.129(5) 0.082(12) Uiso d D 1
H H3 1.136(4) 0.020(3) 0.211(5) 0.067(10) Uiso d D 1
H H4 0.471(3) -0.152(4) 0.114(4) 0.084(12) Uiso d D 1
H H5 0.589(6) 0.010(3) 0.219(5) 0.073(11) Uiso d D 1
H H6 0.603(5) -0.442(3) 0.339(4) 0.071(11) Uiso d D 1
H H7 0.636(6) -0.321(5) 0.473(4) 0.082(12) Uiso d D 1
H H8 1.186(4) -0.329(5) 0.464(4) 0.089(13) Uiso d D 1
H H9 1.046(6) -0.429(4) 0.306(5) 0.097(14) Uiso d D 1
H H10 0.663(5) -0.328(5) -0.024(3) 0.074(11) Uiso d D 1
H H11 0.727(7) -0.447(3) 0.051(6) 0.113(16) Uiso d D 1

loop_
_atom_site_aniso_label
_atom_site_aniso_U_11
_atom_site_aniso_U_22
_atom_site_aniso_U_33
_atom_site_aniso_U_12
_atom_site_aniso_U_13
_atom_site_aniso_U_23
Sc 0.02461(16) 0.01590(14) 0.01799(13) 0.00331(11) 0.00755(11) -0.00107(10)
Br1 0.04039(12) 0.02452(10) 0.03456(11) 0.00948(8) 0.01708(9) 0.00238(7)
Br2 0.03351(12) 0.03616(12) 0.03264(11) 0.00742(8) 0.01359(8) 0.00380(8)
O1 0.0444(8) 0.0154(6) 0.0186(5) 0.0057(5) 0.0084(5) 0.0017(4)
O2 0.0841(15) 0.0335(10) 0.0798(14) -0.0117(9) 0.0683(13) -0.0146(9)
O3 0.0320(8) 0.0289(9) 0.0679(12) 0.0117(7) -0.0008(8) -0.0099(8)
O4 0.0762(14) 0.0370(10) 0.0501(11) -0.0208(9) 0.0423(11) -0.0095(8)
O5 0.0561(11) 0.0486(11) 0.0402(9) 0.0329(9) -0.0085(8) -0.0169(8)
O6 0.0403(8) 0.0248(7) 0.0236(6) 0.0099(6) 0.0061(6) -0.0037(5)

loop_
_atom_type_symbol
_atom_type_description
_atom_type_scat_dispersion_real
_atom_type_scat_dispersion_imag
_atom_type_scat_source
H H 0.0000 0.0000 'International Tables Vol C Tables 4.2.6.8 and 6.1.1.4'
O O 0.0106 0.0060 'International Tables Vol C Tables 4.2.6.8 and 6.1.1.4'
Sc Sc 0.2519 0.3716 'International Tables Vol C Tables 4.2.6.8 and 6.1.1.4'
Br Br -0.2901 2.4595 'International Tables Vol C Tables 4.2.6.8 and 6.1.1.4'

loop_
_geom_angle_atom_site_label_1
_geom_angle_atom_site_label_2
_geom_angle_atom_site_label_3
_geom_angle_site_symmetry_1
_geom_angle_site_symmetry_3
_geom_angle
_geom_angle_publ_flag
O1 Sc O1 . 2_756 69.77(7) ?
O1 Sc O2 . . 116.94(8) ?
O1 Sc O2 2_756 . 78.21(7) ?
O1 Sc O3 . . 122.77(8) ?
O1 Sc O3 2_756 . 77.34(7) ?
O2 Sc O3 . . 99.66(10) ?
O1 Sc O5 . . 80.16(7) ?
O1 Sc O5 2_756 . 130.56(7) ?
O2 Sc O5 . . 81.97(10) ?
O3 Sc O5 . . 151.08(7) ?
O1 Sc O4 . . 81.42(8) ?
O1 Sc O4 2_756 . 125.90(7) ?
O2 Sc O4 . . 155.04(7) ?
O3 Sc O4 . . 81.82(9) ?
O5 Sc O4 . . 85.07(10) ?
O1 Sc O6 . . 149.98(6) ?
O1 Sc O6 2_756 . 140.25(6) ?
O2 Sc O6 . . 78.53(8) ?
O3 Sc O6 . . 75.36(7) ?
O5 Sc O6 . . 76.73(7) ?
O4 Sc O6 . . 77.78(7) ?
Sc O1 Sc . 2_756 110.23(7) no
Sc O1 H1 . . 125(2) no
Sc O1 H1 2_756 . 124(2) no
Sc O2 H2 . . 126(3) no
Sc O2 H3 . . 124(2) no
Sc O3 H4 . . 129(3) no
Sc O3 H5 . . 117(2) no
Sc O4 H6 . . 131(2) no
Sc O4 H7 . . 127(3) no
Sc O5 H8 . . 127(3) no
Sc O5 H9 . . 128(3) no
Sc O6 H10 . . 125(2) no
Sc O6 H11 . . 134(3) no

loop_
_geom_bond_atom_site_label_1
_geom_bond_atom_site_label_2
_geom_bond_site_symmetry_2
_geom_bond_distance
_geom_bond_publ_flag
Sc O1 . 2.0485(15) yes
Sc O1 2_756 2.0824(15) yes
Sc O2 . 2.1591(19) yes
Sc O3 . 2.1724(19) yes
Sc O5 . 2.2024(19) yes
Sc O4 . 2.2032(19) yes
Sc O6 . 2.2228(18) yes
Br1 O2 2_755 3.236(2) no
Br1 O6 1_565 3.2413(18) no
Br1 O3 2_655 3.265(2) no
Br1 O5 1_565 3.302(2) no
Br1 O1 2_756 3.3532(17) no
Br1 O2 . 3.812(3) no
Br1 O3 . 3.862(2) no
Br1 O6 2_755 3.9096(18) no
Br1 O6 2_655 4.0159(18) no
Br1 Br1 2_765 4.1076(13) no
Br2 O4 2_656 3.280(2) no
Br2 O6 2_655 3.2940(18) no
Br2 O5 2_756 3.312(2) no
Br2 O4 1_565 3.371(2) no
Br2 O2 1_455 3.392(2) no
Br2 O3 . 3.407(2) no
Br2 O1 2_756 3.9428(18) no
Br2 O3 2_655 4.059(3) no
Br2 O1 2_656 4.1398(18) no
O1 H1 . 0.853(17) no
O2 H2 . 0.866(18) no
O2 H3 . 0.879(18) no
O3 H4 . 0.894(18) no
O3 H5 . 0.890(18) no
O4 H6 . 0.877(18) no
O4 H7 . 0.883(18) no
O5 H8 . 0.880(18) no
O5 H9 . 0.859(19) no
O6 H10 . 0.888(18) no
O6 H11 . 0.871(19) no

loop_
_geom_hbond_atom_site_label_D
_geom_hbond_atom_site_label_H
_geom_hbond_atom_site_label_A
_geom_hbond_site_symmetry_A
_geom_hbond_distance_DH
_geom_hbond_distance_HA
_geom_hbond_distance_DA
_geom_hbond_angle_DHA
_geom_hbond_publ_flag
O1 H1 Br1 2_756 0.853(17) 2.521(19) 3.3532(17) 165(3) yes
O2 H2 Br1 2_755 0.866(18) 2.39(2) 3.236(2) 165(3) yes
O2 H3 Br2 1_655 0.879(18) 2.54(2) 3.392(2) 162(3) yes
O3 H4 Br1 2_655 0.894(18) 2.376(19) 3.265(2) 173(3) yes
O3 H5 Br2 . 0.890(18) 2.54(2) 3.407(2) 165(3) yes
O4 H6 Br2 1_545 0.877(18) 2.53(2) 3.371(2) 161(3) yes
O4 H7 Br2 2_656 0.883(18) 2.401(19) 3.280(2) 174(4) yes
O5 H8 Br2 2_756 0.880(18) 2.44(2) 3.312(2) 170(4) yes
O5 H9 Br1 1_545 0.859(19) 2.48(2) 3.302(2) 160(4) yes
O6 H10 Br2 2_655 0.888(18) 2.409(19) 3.2940(18) 175(3) yes
O6 H11 Br1 1_545 0.871(19) 2.42(3) 3.2413(18) 156(4) yes
